data_7209958
loop_
_publ_author_name
'Bia\/lo\'nska, Agata'
'Ciunik, Zbigniew'

_publ_section_title
;
 Solid solutions of quasi-isomorphous diastereomeric salts -- kinetics
 versus thermodynamics
;
_journal_issue 28
_journal_name_full CrystEngComm
_journal_page_first 5681
_journal_paper_doi 10.1039/c3ce40512e
_journal_volume 15
_journal_year 2013
_chemical_absolute_configuration rm
_chemical_formula_moiety 'C23 H27 N2 O4, C10 H9 N2 O6, C H3 O, H2 O'
_chemical_formula_sum 'C34 H42 N4 O12'
_chemical_formula_weight 698.72
_chemical_melting_point 430
_chemical_name_systematic
;
brucinium N-(3-nitrobenzoyl)-L-serinate methanol solvate hydrate
;
_space_group_IT_number 19
_symmetry_cell_setting orthorhombic
_symmetry_space_group_name_Hall 'P 2ac 2ab'
_symmetry_space_group_name_H-M 'P 21 21 21'
_atom_sites_solution_hydrogens geom
_atom_sites_solution_primary direct
_atom_sites_solution_secondary difmap
_audit_creation_method SHELXL-97
_cell_angle_alpha 90.00
_cell_angle_beta 90.00
_cell_angle_gamma 90.00
_cell_formula_units_Z 4
_cell_length_a 7.835(2)
_cell_length_b 12.067(3)
_cell_length_c 34.634(6)
_cell_measurement_reflns_used 3729
_cell_measurement_temperature 100(2)
_cell_measurement_theta_max 28.7307
_cell_measurement_theta_min 2.8498
_cell_volume 3274.5(13)
_computing_cell_refinement
;
CrysAlisPro, Agilent Technologies,
Version 1.171.36.21t (release 14-08-2012 CrysAlis171 .NET)
(compiled Aug 14 2012,18:12:40)
;
_computing_data_collection
;
CrysAlisPro, Agilent Technologies,
Version 1.171.36.21t (release 14-08-2012 CrysAlis171 .NET)
(compiled Aug 14 2012,18:12:40)
;
_computing_data_reduction
;
CrysAlisPro, Agilent Technologies,
Version 1.171.36.21t (release 14-08-2012 CrysAlis171 .NET)
(compiled Aug 14 2012,18:12:40)
;
_computing_structure_refinement
;
SHELXL-97 (Sheldrick, G. M. (2008). <i>Acta Cryst.</i> <b>A64</b>, 112-122.)
;
_computing_structure_solution
;
SIR2004 (Burla, M. C., Caliandro, R., Camalli, M., Carrozzini, B.,
Cascarano, G. L., De Caro, L., Giacovazzo, C., Polidori G.,
Spagna, R., J. Appl. Cryst. 2005. 38, 381-388.)
;
_diffrn_ambient_temperature 100(2)
_diffrn_measured_fraction_theta_full 0.978
_diffrn_measured_fraction_theta_max 0.978
_diffrn_measurement_device_type 'Xcalibur, Sapphire2'
_diffrn_measurement_method '\w scan'
_diffrn_radiation_monochromator graphite
_diffrn_radiation_source 'fine-focus sealed tube'
_diffrn_radiation_type MoK\a
_diffrn_radiation_wavelength 0.71073
_diffrn_reflns_av_R_equivalents 0.1081
_diffrn_reflns_av_sigmaI/netI 0.1055
_diffrn_reflns_limit_h_max 9
_diffrn_reflns_limit_h_min -9
_diffrn_reflns_limit_k_max 14
_diffrn_reflns_limit_k_min -14
_diffrn_reflns_limit_l_max 39
_diffrn_reflns_limit_l_min -35
_diffrn_reflns_number 17483
_diffrn_reflns_theta_full 25.25
_diffrn_reflns_theta_max 25.25
_diffrn_reflns_theta_min 2.85
_diffrn_standards_number 0
_exptl_absorpt_coefficient_mu 0.108
_exptl_absorpt_correction_type none
_exptl_crystal_colour colorless
_exptl_crystal_density_diffrn 1.417
_exptl_crystal_density_method 'not measured'
_exptl_crystal_description plate
_exptl_crystal_F_000 1480
_exptl_crystal_size_max 0.61
_exptl_crystal_size_mid 0.20
_exptl_crystal_size_min 0.03
_refine_diff_density_max 0.252
_refine_diff_density_min -0.202
_refine_diff_density_rms 0.047
_refine_ls_extinction_method none
_refine_ls_goodness_of_fit_ref 0.882
_refine_ls_hydrogen_treatment constr
_refine_ls_matrix_type full
_refine_ls_number_parameters 496
_refine_ls_number_reflns 3325
_refine_ls_number_restraints 76
_refine_ls_restrained_S_all 0.890
_refine_ls_R_factor_all 0.1096
_refine_ls_R_factor_gt 0.0480
_refine_ls_shift/su_max 0.000
_refine_ls_shift/su_mean 0.000
_refine_ls_structure_factor_coef Fsqd
_refine_ls_weighting_details 'calc w=1/[\s^2^(Fo^2^)+(0.0435P)^2^+0.0000P] where P=(Fo^2^+2Fc^2^)/3'
_refine_ls_weighting_scheme calc
_refine_ls_wR_factor_gt 0.0825
_refine_ls_wR_factor_ref 0.0953
_reflns_number_gt 1858
_reflns_number_total 3325
_reflns_threshold_expression >2sigma(I)
_cod_data_source_file c3ce40512e.txt
_cod_data_source_block b3nbls
_cod_database_code 7209958

loop_
_symmetry_equiv_pos_as_xyz
'x, y, z'
'-x+1/2, -y, z+1/2'
'-x, y+1/2, -z+1/2'
'x+1/2, -y+1/2, -z'

loop_
_atom_site_label
_atom_site_type_symbol
_atom_site_fract_x
_atom_site_fract_y
_atom_site_fract_z
_atom_site_U_iso_or_equiv
_atom_site_adp_type
_atom_site_occupancy
_atom_site_symmetry_multiplicity
_atom_site_calc_flag
_atom_site_refinement_flags
_atom_site_disorder_assembly
_atom_site_disorder_group
O1 O 0.6859(4) 1.3083(3) 0.17563(9) 0.0328(9) Uani 1 1 d . . .
O2 O 0.7640(4) 0.7308(3) 0.32292(9) 0.0344(9) Uani 1 1 d . . .
O3 O 0.7903(4) 0.6097(3) 0.26122(9) 0.0390(9) Uani 1 1 d . . .
O4 O 0.7252(4) 1.1350(3) 0.29614(10) 0.0407(10) Uani 1 1 d . . .
N1 N 0.6436(5) 1.0543(3) 0.23980(11) 0.0280(10) Uani 1 1 d . . .
N2 N 0.5644(5) 0.9519(3) 0.11378(11) 0.0327(11) Uani 1 1 d . . .
H2A H 0.5456 0.8915 0.0977 0.039 Uiso 1 1 calc R . .
C1 C 0.7002(6) 0.8978(4) 0.28624(14) 0.0272(12) Uani 1 1 d . . .
H1A H 0.6973 0.9433 0.3086 0.033 Uiso 1 1 calc R . .
C2 C 0.7349(6) 0.7850(4) 0.28868(14) 0.0306(13) Uani 1 1 d . . .
C3 C 0.7413(6) 0.7185(4) 0.25559(16) 0.0316(13) Uani 1 1 d . . .
C4 C 0.7018(6) 0.7636(4) 0.22000(14) 0.0305(13) Uani 1 1 d . . .
H4A H 0.7000 0.7180 0.1977 0.037 Uiso 1 1 calc R . .
C5 C 0.6650(6) 0.8759(4) 0.21702(14) 0.0280(13) Uani 1 1 d . . .
C6 C 0.6701(6) 0.9409(4) 0.24977(14) 0.0269(12) Uani 1 1 d . . .
C7 C 0.6077(6) 0.9420(4) 0.18306(14) 0.0278(12) Uani 1 1 d . . .
C8 C 0.6365(6) 1.0624(4) 0.19678(13) 0.0271(12) Uani 1 1 d . . .
H8A H 0.5377 1.1097 0.1889 0.033 Uiso 1 1 calc R . .
C9 C 0.7012(6) 1.1415(4) 0.26117(17) 0.0363(14) Uani 1 1 d . . .
C10 C 0.7348(6) 1.2479(4) 0.23948(14) 0.0337(13) Uani 1 1 d . . .
H10A H 0.8200 1.2910 0.2543 0.040 Uiso 1 1 calc R . .
H10B H 0.6277 1.2915 0.2394 0.040 Uiso 1 1 calc R . .
C11 C 0.7988(6) 1.2393(4) 0.19730(13) 0.0291(12) Uani 1 1 d . . .
H11A H 0.9167 1.2709 0.1958 0.035 Uiso 1 1 calc R . .
C12 C 0.7354(7) 1.3266(4) 0.13612(13) 0.0336(13) Uani 1 1 d . . .
H12A H 0.8614 1.3281 0.1343 0.040 Uiso 1 1 calc R . .
H12B H 0.6917 1.3994 0.1274 0.040 Uiso 1 1 calc R . .
C13 C 0.6681(6) 1.2387(4) 0.11057(14) 0.0342(13) Uani 1 1 d . . .
H13A H 0.5897 1.2596 0.0909 0.041 Uiso 1 1 calc R . .
C14 C 0.7101(6) 1.1333(4) 0.11332(14) 0.0295(12) Uani 1 1 d . . .
C15 C 0.6307(6) 1.0444(4) 0.08869(14) 0.0337(13) Uani 1 1 d . . .
H15A H 0.7167 1.0149 0.0704 0.040 Uiso 1 1 calc R . .
H15B H 0.5357 1.0763 0.0735 0.040 Uiso 1 1 calc R . .
C16 C 0.3978(6) 0.9759(4) 0.13371(14) 0.0338(13) Uani 1 1 d . . .
H16A H 0.3013 0.9421 0.1195 0.041 Uiso 1 1 calc R . .
H16B H 0.3784 1.0568 0.1357 0.041 Uiso 1 1 calc R . .
C17 C 0.4162(6) 0.9248(4) 0.17316(13) 0.0302(13) Uani 1 1 d . . .
H17A H 0.3869 0.8450 0.1726 0.036 Uiso 1 1 calc R . .
H17B H 0.3421 0.9626 0.1922 0.036 Uiso 1 1 calc R . .
C18 C 0.8042(6) 1.1176(4) 0.18437(14) 0.0295(12) Uani 1 1 d . . .
H18A H 0.8965 1.0815 0.1999 0.035 Uiso 1 1 calc R . .
C19 C 0.8459(6) 1.0939(4) 0.14186(14) 0.0313(13) Uani 1 1 d . . .
H19A H 0.9572 1.1297 0.1353 0.038 Uiso 1 1 calc R . .
C20 C 0.8648(6) 0.9677(4) 0.13797(14) 0.0308(13) Uani 1 1 d . . .
H20A H 0.9075 0.9489 0.1119 0.037 Uiso 1 1 calc R . .
H20B H 0.9479 0.9399 0.1572 0.037 Uiso 1 1 calc R . .
C21 C 0.6928(6) 0.9142(4) 0.14453(14) 0.0311(13) Uani 1 1 d . . .
H21A H 0.7063 0.8319 0.1427 0.037 Uiso 1 1 calc R . .
C22 C 0.7473(6) 0.7954(4) 0.35747(14) 0.0424(15) Uani 1 1 d . . .
H22A H 0.7706 0.7485 0.3800 0.064 Uiso 1 1 calc R . .
H22B H 0.6310 0.8248 0.3592 0.064 Uiso 1 1 calc R . .
H22C H 0.8289 0.8569 0.3568 0.064 Uiso 1 1 calc R . .
C23 C 0.8150(7) 0.5434(4) 0.22773(15) 0.0464(16) Uani 1 1 d . . .
H23A H 0.8487 0.4684 0.2355 0.070 Uiso 1 1 calc R . .
H23B H 0.9050 0.5760 0.2117 0.070 Uiso 1 1 calc R . .
H23C H 0.7085 0.5400 0.2129 0.070 Uiso 1 1 calc R . .
O5 O 0.5023(5) 0.7812(3) 0.06996(10) 0.0438(10) Uani 1 1 d . . .
O6 O 0.7710(4) 0.8090(3) 0.05159(10) 0.0448(10) Uani 1 1 d . . .
O7 O 0.5958(4) 0.7425(3) -0.03009(10) 0.0442(10) Uani 1 1 d . . .
H7A H 0.4974 0.7198 -0.0355 0.066 Uiso 1 1 calc R . .
O8 O 0.5844(5) 0.4169(3) 0.03281(11) 0.0456(10) Uani 1 1 d . . .
O9 O 0.2272(5) 0.1024(3) 0.06158(11) 0.0517(11) Uani 1 1 d . . .
O10 O -0.0404(5) 0.1021(3) 0.04861(10) 0.0467(11) Uani 1 1 d . . .
N3 N 0.4685(5) 0.5886(3) 0.03346(12) 0.0386(11) Uani 1 1 d . . .
H3A H 0.3753 0.6292 0.0348 0.046 Uiso 1 1 calc R . .
N4 N 0.0967(6) 0.1489(4) 0.05072(12) 0.0361(11) Uani 1 1 d . . .
C24 C 0.6348(7) 0.7530(4) 0.05253(15) 0.0345(14) Uani 1 1 d . . .
C25 C 0.6347(6) 0.6431(4) 0.03131(15) 0.0367(14) Uani 1 1 d . . .
H25A H 0.7206 0.5937 0.0440 0.044 Uiso 1 1 calc R . .
C26 C 0.6868(7) 0.6579(4) -0.01067(15) 0.0381(14) Uani 1 1 d . . .
H26A H 0.8102 0.6752 -0.0117 0.046 Uiso 1 1 calc R . .
H26B H 0.6688 0.5870 -0.0245 0.046 Uiso 1 1 calc R . .
C27 C 0.4558(7) 0.4776(4) 0.03346(16) 0.0367(14) Uani 1 1 d . . .
C28 C 0.2804(6) 0.4286(4) 0.03269(14) 0.0288(12) Uani 1 1 d . . .
C29 C 0.2679(6) 0.3170(4) 0.04141(12) 0.0333(13) Uani 1 1 d . . .
H29A H 0.3670 0.2754 0.0476 0.040 Uiso 1 1 calc R . .
C30 C 0.1099(7) 0.2669(4) 0.04097(13) 0.0290(13) Uani 1 1 d . . .
C31 C -0.0374(6) 0.3229(4) 0.03103(15) 0.0385(14) Uani 1 1 d . . .
H31A H -0.1456 0.2873 0.0314 0.046 Uiso 1 1 calc R . .
C32 C -0.0212(7) 0.4316(5) 0.02070(17) 0.0495(17) Uani 1 1 d . . .
H32A H -0.1195 0.4716 0.0128 0.059 Uiso 1 1 calc R . .
C33 C 0.1358(7) 0.4850(4) 0.02149(15) 0.0400(15) Uani 1 1 d . . .
H33A H 0.1435 0.5608 0.0143 0.048 Uiso 1 1 calc R . .
O100 O 1.1794(8) 0.7182(6) 0.10745(18) 0.091(3) Uani 0.689(8) 1 d PDU A 1
H100 H 1.1469 0.7648 0.0910 0.137 Uiso 0.689(8) 1 calc PR A 1
C100 C 1.0368(12) 0.6563(9) 0.1208(3) 0.105(3) Uani 0.841(12) 1 d PDU A 1
H101 H 1.0204 0.6699 0.1484 0.157 Uiso 0.841(12) 1 calc PR A 1
H102 H 1.0574 0.5772 0.1164 0.157 Uiso 0.841(12) 1 calc PR A 1
H103 H 0.9344 0.6793 0.1066 0.157 Uiso 0.841(12) 1 calc PR A 1
O110 O 0.786(3) 0.635(2) 0.1324(7) 0.109(7) Uani 0.215(8) 1 d PDU A 2
H110 H 0.6985 0.6048 0.1231 0.164 Uiso 0.215(8) 1 calc PR A 2
C110 C 0.933(5) 0.575(5) 0.1205(14) 0.108(5) Uani 0.159(12) 1 d PDU A 2
H111 H 1.0351 0.6207 0.1243 0.162 Uiso 0.159(12) 1 calc PR A 2
H112 H 0.9228 0.5558 0.0931 0.162 Uiso 0.159(12) 1 calc PR A 2
H113 H 0.9433 0.5069 0.1358 0.162 Uiso 0.159(12) 1 calc PR A 2
O120 O 1.082(6) 0.542(5) 0.1412(14) 0.104(6) Uani 0.096(7) 1 d PDU B 3
H120 H 1.0919 0.5983 0.1554 0.156 Uiso 0.096(7) 1 d PR B 3
O1W O 0.5134(10) 0.6209(7) 0.14005(18) 0.068(3) Uani 0.815(17) 1 d PU C 1
H11W H 0.5102 0.6659 0.1200 0.101 Uiso 0.815(17) 1 d PR C 1
H12W H 0.4409 0.6244 0.1594 0.101 Uiso 0.815(17) 1 d PR C 1
O11W O 0.435(5) 0.570(3) 0.1302(9) 0.076(5) Uani 0.185(17) 1 d PU C 2
H13W H 0.4076 0.6351 0.1156 0.114 Uiso 0.185(17) 1 d PR C 2
H14W H 0.3834 0.6091 0.1493 0.114 Uiso 0.185(17) 1 d PR C 2

loop_
_atom_site_aniso_label
_atom_site_aniso_U_11
_atom_site_aniso_U_22
_atom_site_aniso_U_33
_atom_site_aniso_U_23
_atom_site_aniso_U_13
_atom_site_aniso_U_12
O1 0.035(2) 0.032(2) 0.031(2) -0.0004(18) -0.0035(17) 0.0004(16)
O2 0.036(2) 0.043(2) 0.023(2) 0.0063(19) -0.0022(17) 0.0009(17)
O3 0.043(2) 0.036(2) 0.038(2) 0.0015(19) 0.0029(18) 0.0004(18)
O4 0.056(3) 0.042(2) 0.024(2) -0.0006(18) -0.0092(19) 0.0010(19)
N1 0.033(2) 0.026(3) 0.025(3) 0.001(2) -0.003(2) 0.002(2)
N2 0.039(3) 0.031(3) 0.028(3) -0.001(2) 0.000(2) -0.005(2)
C1 0.022(3) 0.030(3) 0.030(3) -0.010(3) 0.004(2) -0.003(2)
C2 0.020(3) 0.049(4) 0.022(3) 0.006(3) 0.002(2) -0.004(3)
C3 0.035(3) 0.022(3) 0.038(4) 0.006(3) 0.004(3) 0.003(2)
C4 0.029(3) 0.029(3) 0.034(3) -0.001(3) 0.002(2) -0.002(3)
C5 0.023(3) 0.032(3) 0.029(3) -0.001(3) -0.002(2) -0.006(2)
C6 0.021(3) 0.035(3) 0.024(3) 0.001(3) -0.001(2) -0.002(2)
C7 0.028(3) 0.024(3) 0.031(3) 0.001(3) 0.000(2) -0.006(2)
C8 0.027(3) 0.029(3) 0.025(3) 0.000(2) 0.000(2) 0.004(2)
C9 0.031(3) 0.040(4) 0.038(4) 0.001(3) 0.005(3) 0.009(3)
C10 0.034(3) 0.029(3) 0.039(3) -0.005(3) 0.002(3) -0.001(3)
C11 0.027(3) 0.027(3) 0.033(3) 0.004(3) -0.002(2) -0.003(2)
C12 0.044(3) 0.030(3) 0.027(3) 0.008(3) 0.004(3) 0.000(3)
C13 0.031(3) 0.037(3) 0.034(3) 0.000(3) 0.003(2) -0.006(3)
C14 0.025(3) 0.034(3) 0.029(3) 0.001(3) 0.005(2) -0.005(3)
C15 0.039(3) 0.036(3) 0.026(3) 0.004(3) 0.001(3) -0.004(3)
C16 0.030(3) 0.034(3) 0.037(4) 0.002(3) -0.002(3) -0.001(3)
C17 0.037(3) 0.031(3) 0.023(3) 0.005(3) 0.005(2) -0.009(2)
C18 0.026(3) 0.029(3) 0.034(3) -0.001(3) 0.003(2) 0.001(2)
C19 0.028(3) 0.028(3) 0.037(4) 0.003(3) 0.011(3) -0.002(2)
C20 0.030(3) 0.033(3) 0.029(3) 0.001(3) 0.003(2) -0.004(3)
C21 0.036(3) 0.024(3) 0.033(3) 0.002(3) -0.006(3) 0.000(3)
C22 0.036(3) 0.052(4) 0.039(4) 0.002(3) -0.006(3) 0.001(3)
C23 0.067(4) 0.026(3) 0.046(4) -0.004(3) 0.007(3) 0.007(3)
O5 0.039(2) 0.043(2) 0.050(3) -0.014(2) 0.001(2) -0.0020(19)
O6 0.046(2) 0.034(2) 0.055(2) -0.0040(19) 0.000(2) -0.012(2)
O7 0.046(2) 0.041(2) 0.046(2) 0.006(2) 0.000(2) 0.001(2)
O8 0.039(2) 0.032(2) 0.066(3) 0.008(2) -0.002(2) 0.001(2)
O9 0.057(3) 0.035(2) 0.063(3) 0.004(2) -0.023(2) -0.005(2)
O10 0.044(3) 0.043(3) 0.053(3) -0.007(2) 0.009(2) -0.015(2)
N3 0.035(3) 0.029(3) 0.051(3) 0.003(2) -0.005(2) -0.002(2)
N4 0.036(3) 0.039(3) 0.033(3) 0.003(2) -0.004(2) 0.005(3)
C24 0.041(4) 0.030(3) 0.033(3) -0.001(3) -0.007(3) 0.003(3)
C25 0.037(3) 0.026(3) 0.048(4) 0.006(3) -0.003(3) -0.007(3)
C26 0.040(3) 0.025(3) 0.049(4) -0.006(3) -0.002(3) 0.006(3)
C27 0.050(4) 0.021(3) 0.038(4) 0.006(3) 0.006(3) -0.004(3)
C28 0.027(3) 0.027(3) 0.032(3) 0.000(3) 0.002(3) -0.001(3)
C29 0.041(3) 0.031(3) 0.028(3) 0.002(3) 0.003(3) 0.006(3)
C30 0.037(3) 0.022(3) 0.027(3) -0.005(2) -0.001(2) -0.007(3)
C31 0.027(3) 0.031(3) 0.057(4) 0.002(3) 0.001(3) 0.000(3)
C32 0.032(4) 0.035(4) 0.081(5) -0.002(4) -0.003(3) 0.009(3)
C33 0.043(4) 0.024(3) 0.053(4) -0.007(3) -0.004(3) 0.001(3)
O100 0.061(4) 0.131(5) 0.081(4) 0.061(4) -0.010(3) -0.025(4)
C100 0.087(5) 0.129(6) 0.097(5) 0.037(5) -0.006(4) -0.010(5)
O110 0.110(9) 0.111(9) 0.107(9) 0.006(7) 0.003(7) -0.002(7)
C110 0.103(7) 0.116(7) 0.105(7) 0.015(6) -0.003(6) -0.006(6)
O120 0.096(8) 0.116(8) 0.100(8) 0.019(7) -0.004(7) -0.007(7)
O1W 0.074(5) 0.077(5) 0.052(4) 0.006(4) 0.007(3) -0.005(4)
O11W 0.077(9) 0.081(9) 0.069(8) -0.002(7) 0.006(7) -0.004(7)

loop_
_atom_type_symbol
_atom_type_description
_atom_type_scat_dispersion_real
_atom_type_scat_dispersion_imag
_atom_type_scat_source
C C 0.0033 0.0000 'International Tables Vol C Tables 4.2.6.8 and 6.1.1.4'
H H 0.0000 0.0000 'International Tables Vol C Tables 4.2.6.8 and 6.1.1.4'
N N 0.0061 0.0000 'International Tables Vol C Tables 4.2.6.8 and 6.1.1.4'
O O 0.0106 0.0000 'International Tables Vol C Tables 4.2.6.8 and 6.1.1.4'

loop_
_geom_angle_atom_site_label_1
_geom_angle_atom_site_label_2
_geom_angle_atom_site_label_3
_geom_angle
C11 O1 C12 115.0(4)
C2 O2 C22 116.5(4)
C3 O3 C23 117.2(4)
C9 N1 C6 124.1(4)
C9 N1 C8 120.2(4)
C6 N1 C8 108.0(4)
C16 N2 C15 114.9(4)
C16 N2 C21 107.9(3)
C15 N2 C21 113.2(4)
C16 N2 H2A 106.8
C15 N2 H2A 106.8
C21 N2 H2A 106.8
C6 C1 C2 117.1(5)
C6 C1 H1A 121.4
C2 C1 H1A 121.4
O2 C2 C1 123.4(5)
O2 C2 C3 115.3(5)
C1 C2 C3 121.2(5)
O3 C3 C4 124.2(5)
O3 C3 C2 116.0(5)
C4 C3 C2 119.7(4)
C3 C4 C5 119.8(5)
C3 C4 H4A 120.1
C5 C4 H4A 120.1
C6 C5 C4 119.2(5)
C6 C5 C7 110.7(4)
C4 C5 C7 130.1(5)
C5 C6 C1 122.7(5)
C5 C6 N1 110.0(4)
C1 C6 N1 127.2(4)
C5 C7 C21 116.1(4)
C5 C7 C8 102.5(4)
C21 C7 C8 114.3(4)
C5 C7 C17 113.2(4)
C21 C7 C17 101.5(4)
C8 C7 C17 109.6(4)
N1 C8 C18 106.0(4)
N1 C8 C7 104.5(4)
C18 C8 C7 116.5(4)
N1 C8 H8A 109.8
C18 C8 H8A 109.8
C7 C8 H8A 109.8
O4 C9 N1 122.4(5)
O4 C9 C10 121.2(5)
N1 C9 C10 116.3(5)
C9 C10 C11 118.0(4)
C9 C10 H10A 107.8
C11 C10 H10A 107.8
C9 C10 H10B 107.8
C11 C10 H10B 107.8
H10A C10 H10B 107.1
O1 C11 C18 114.9(4)
O1 C11 C10 104.8(4)
C18 C11 C10 110.3(4)
O1 C11 H11A 108.9
C18 C11 H11A 108.9
C10 C11 H11A 108.9
O1 C12 C13 111.3(4)
O1 C12 H12A 109.4
C13 C12 H12A 109.4
O1 C12 H12B 109.4
C13 C12 H12B 109.4
H12A C12 H12B 108.0
C14 C13 C12 124.1(5)
C14 C13 H13A 118.0
C12 C13 H13A 118.0
C13 C14 C15 122.9(5)
C13 C14 C19 121.4(5)
C15 C14 C19 115.7(4)
C14 C15 N2 110.1(4)
C14 C15 H15A 109.6
N2 C15 H15A 109.6
C14 C15 H15B 109.6
N2 C15 H15B 109.6
H15A C15 H15B 108.2
N2 C16 C17 104.7(4)
N2 C16 H16A 110.8
C17 C16 H16A 110.8
N2 C16 H16B 110.8
C17 C16 H16B 110.8
H16A C16 H16B 108.9
C16 C17 C7 103.8(4)
C16 C17 H17A 111.0
C7 C17 H17A 111.0
C16 C17 H17B 111.0
C7 C17 H17B 111.0
H17A C17 H17B 109.0
C19 C18 C8 111.7(4)
C19 C18 C11 117.6(4)
C8 C18 C11 108.0(4)
C19 C18 H18A 106.3
C8 C18 H18A 106.3
C11 C18 H18A 106.3
C14 C19 C18 114.5(4)
C14 C19 C20 108.6(4)
C18 C19 C20 106.8(4)
C14 C19 H19A 108.9
C18 C19 H19A 108.9
C20 C19 H19A 108.9
C21 C20 C19 108.9(4)
C21 C20 H20A 109.9
C19 C20 H20A 109.9
C21 C20 H20B 109.9
C19 C20 H20B 109.9
H20A C20 H20B 108.3
C20 C21 C7 115.2(4)
C20 C21 N2 110.7(4)
C7 C21 N2 104.8(4)
C20 C21 H21A 108.6
C7 C21 H21A 108.6
N2 C21 H21A 108.6
O2 C22 H22A 109.5
O2 C22 H22B 109.5
H22A C22 H22B 109.5
O2 C22 H22C 109.5
H22A C22 H22C 109.5
H22B C22 H22C 109.5
O3 C23 H23A 109.5
O3 C23 H23B 109.5
H23A C23 H23B 109.5
O3 C23 H23C 109.5
H23A C23 H23C 109.5
H23B C23 H23C 109.5
C26 O7 H7A 109.5
C27 N3 C25 121.0(4)
C27 N3 H3A 119.5
C25 N3 H3A 119.5
O10 N4 O9 122.8(5)
O10 N4 C30 120.0(5)
O9 N4 C30 117.1(5)
O5 C24 O6 124.7(5)
O5 C24 C25 118.2(5)
O6 C24 C25 117.1(5)
N3 C25 C24 111.6(4)
N3 C25 C26 109.9(4)
C24 C25 C26 111.1(4)
N3 C25 H25A 108.0
C24 C25 H25A 108.0
C26 C25 H25A 108.0
O7 C26 C25 113.8(4)
O7 C26 H26A 108.8
C25 C26 H26A 108.8
O7 C26 H26B 108.8
C25 C26 H26B 108.8
H26A C26 H26B 107.7
O8 C27 N3 121.8(5)
O8 C27 C28 120.7(5)
N3 C27 C28 117.5(5)
C33 C28 C29 118.9(5)
C33 C28 C27 124.4(4)
C29 C28 C27 116.5(5)
C30 C29 C28 119.3(5)
C30 C29 H29A 120.4
C28 C29 H29A 120.4
C29 C30 C31 122.6(5)
C29 C30 N4 119.2(5)
C31 C30 N4 118.2(5)
C32 C31 C30 117.2(5)
C32 C31 H31A 121.4
C30 C31 H31A 121.4
C31 C32 C33 121.6(5)
C31 C32 H32A 119.2
C33 C32 H32A 119.2
C28 C33 C32 120.3(5)
C28 C33 H33A 119.8
C32 C33 H33A 119.8
C100 O100 H100 109.5
O100 C100 H101 109.5
O100 C100 H102 109.5
H101 C100 H102 109.5
O100 C100 H103 109.5
H101 C100 H103 109.5
H102 C100 H103 109.5
O100 C100 H120 106.7
H101 C100 H120 46.7
H102 C100 H120 66.9
H103 C100 H120 142.3
C110 O110 H110 109.5
O110 C110 H111 109.5
O110 C110 H112 109.5
H111 C110 H112 109.5
O110 C110 H113 109.5
H111 C110 H113 109.5
H112 C110 H113 109.5
H11W O1W H12W 123.5
H11W O1W H13W 48.4
H12W O1W H13W 94.9
H11W O1W H14W 106.9
H12W O1W H14W 33.8
H13W O1W H14W 64.9
H11W O11W H12W 74.4
H11W O11W H13W 41.8
H12W O11W H13W 89.9
H11W O11W H14W 86.2
H12W O11W H14W 28.7
H13W O11W H14W 81.4

loop_
_geom_bond_atom_site_label_1
_geom_bond_atom_site_label_2
_geom_bond_distance
O1 C11 1.428(5)
O1 C12 1.439(5)
O2 C2 1.373(5)
O2 C22 1.434(5)
O3 C3 1.381(5)
O3 C23 1.423(5)
O4 C9 1.229(6)
N1 C9 1.363(6)
N1 C6 1.427(6)
N1 C8 1.494(5)
N2 C16 1.505(6)
N2 C15 1.507(5)
N2 C21 1.534(6)
N2 H2A 0.9300
C1 C6 1.386(6)
C1 C2 1.390(6)
C1 H1A 0.9500
C2 C3 1.400(7)
C3 C4 1.382(6)
C4 C5 1.388(6)
C4 H4A 0.9500
C5 C6 1.380(6)
C5 C7 1.490(6)
C7 C21 1.529(6)
C7 C8 1.546(6)
C7 C17 1.552(6)
C8 C18 1.534(6)
C8 H8A 1.0000
C9 C10 1.510(6)
C10 C11 1.548(6)
C10 H10A 0.9900
C10 H10B 0.9900
C11 C18 1.537(6)
C11 H11A 1.0000
C12 C13 1.478(6)
C12 H12A 0.9900
C12 H12B 0.9900
C13 C14 1.318(6)
C13 H13A 0.9500
C14 C15 1.505(6)
C14 C19 1.528(6)
C15 H15A 0.9900
C15 H15B 0.9900
C16 C17 1.506(6)
C16 H16A 0.9900
C16 H16B 0.9900
C17 H17A 0.9900
C17 H17B 0.9900
C18 C19 1.535(6)
C18 H18A 1.0000
C19 C20 1.536(6)
C19 H19A 1.0000
C20 C21 1.512(6)
C20 H20A 0.9900
C20 H20B 0.9900
C21 H21A 1.0000
C22 H22A 0.9800
C22 H22B 0.9800
C22 H22C 0.9800
C23 H23A 0.9800
C23 H23B 0.9800
C23 H23C 0.9800
O5 C24 1.248(6)
O6 C24 1.263(6)
O7 C26 1.416(5)
O7 H7A 0.8400
O8 C27 1.245(6)
O9 N4 1.226(5)
O10 N4 1.216(5)
N3 C27 1.344(6)
N3 C25 1.460(6)
N3 H3A 0.8800
N4 C30 1.467(6)
C24 C25 1.517(7)
C25 C26 1.521(7)
C25 H25A 1.0000
C26 H26A 0.9900
C26 H26B 0.9900
C27 C28 1.496(7)
C28 C33 1.377(7)
C28 C29 1.384(6)
C29 C30 1.377(6)
C29 H29A 0.9500
C30 C31 1.382(7)
C31 C32 1.366(7)
C31 H31A 0.9500
C32 C33 1.389(7)
C32 H32A 0.9500
C33 H33A 0.9500
O100 C100 1.421(11)
O100 H100 0.8400
C100 H101 0.9800
C100 H102 0.9800
C100 H103 0.9800
O110 C110 1.422(12)
O110 H110 0.8400
C110 H111 0.9800
C110 H112 0.9800
C110 H113 0.9800
O120 H120 0.8401
O1W H11W 0.8802
O1W H12W 0.8798
O1W H13W 1.1961
O1W H14W 1.0774
O11W H11W 1.3479
O11W H12W 1.2087
O11W H13W 0.9633
O11W H14W 0.9118

loop_
_geom_hbond_atom_site_label_D
_geom_hbond_atom_site_label_H
_geom_hbond_atom_site_label_A
_geom_hbond_distance_DH
_geom_hbond_distance_HA
_geom_hbond_distance_DA
_geom_hbond_angle_DHA
_geom_hbond_site_symmetry_A
N2 H2A O5 0.93 1.68 2.604(5) 177.0 .
O7 H7A O6 0.84 1.89 2.723(5) 170.8 4_465
O100 H100 O7 0.84 2.15 2.798(7) 134.0 4_565
O110 H110 O11W 0.84 2.12 2.86(5) 146.9 .
O120 H120 O4 0.84 2.25 2.87(5) 131.0 3_745
O1W H11W O5 0.88 2.22 3.105(6) 179.3 .
O1W H12W O4 0.88 2.02 2.900(6) 179.1 3_645
O11W H13W O5 0.96 2.48 3.34(3) 148.1 .
O11W H14W O4 0.91 2.09 2.95(3) 156.0 3_645

loop_
_geom_torsion_atom_site_label_1
_geom_torsion_atom_site_label_2
_geom_torsion_atom_site_label_3
_geom_torsion_atom_site_label_4
_geom_torsion
C22 O2 C2 C1 3.6(6)
C22 O2 C2 C3 -176.1(4)
C6 C1 C2 O2 -178.8(4)
C6 C1 C2 C3 0.9(7)
C23 O3 C3 C4 5.5(7)
C23 O3 C3 C2 -173.7(4)
O2 C2 C3 O3 -5.4(6)
C1 C2 C3 O3 174.9(4)
O2 C2 C3 C4 175.5(4)
C1 C2 C3 C4 -4.2(7)
O3 C3 C4 C5 -175.7(4)
C2 C3 C4 C5 3.4(7)
C3 C4 C5 C6 0.6(7)
C3 C4 C5 C7 -175.2(5)
C4 C5 C6 C1 -4.1(7)
C7 C5 C6 C1 172.5(4)
C4 C5 C6 N1 174.8(4)
C7 C5 C6 N1 -8.6(5)
C2 C1 C6 C5 3.3(7)
C2 C1 C6 N1 -175.4(4)
C9 N1 C6 C5 -154.6(4)
C8 N1 C6 C5 -5.3(5)
C9 N1 C6 C1 24.2(7)
C8 N1 C6 C1 173.5(4)
C6 C5 C7 C21 143.4(4)
C4 C5 C7 C21 -40.5(7)
C6 C5 C7 C8 18.1(5)
C4 C5 C7 C8 -165.7(5)
C6 C5 C7 C17 -99.8(5)
C4 C5 C7 C17 76.3(6)
C9 N1 C8 C18 43.3(5)
C6 N1 C8 C18 -107.4(4)
C9 N1 C8 C7 166.9(4)
C6 N1 C8 C7 16.2(5)
C5 C7 C8 N1 -20.1(4)
C21 C7 C8 N1 -146.6(4)
C17 C7 C8 N1 100.3(4)
C5 C7 C8 C18 96.5(4)
C21 C7 C8 C18 -30.0(6)
C17 C7 C8 C18 -143.1(4)
C6 N1 C9 O4 -26.8(7)
C8 N1 C9 O4 -172.6(4)
C6 N1 C9 C10 153.1(4)
C8 N1 C9 C10 7.3(6)
O4 C9 C10 C11 147.0(5)
N1 C9 C10 C11 -32.9(6)
C12 O1 C11 C18 -67.4(5)
C12 O1 C11 C10 171.3(4)
C9 C10 C11 O1 128.2(4)
C9 C10 C11 C18 4.0(6)
C11 O1 C12 C13 87.6(5)
O1 C12 C13 C14 -62.8(6)
C12 C13 C14 C15 175.7(5)
C12 C13 C14 C19 -5.0(8)
C13 C14 C15 N2 -127.9(5)
C19 C14 C15 N2 52.7(5)
C16 N2 C15 C14 77.6(5)
C21 N2 C15 C14 -47.0(5)
C15 N2 C16 C17 -141.5(4)
C21 N2 C16 C17 -14.2(5)
N2 C16 C17 C7 34.8(5)
C5 C7 C17 C16 -167.1(4)
C21 C7 C17 C16 -42.0(4)
C8 C7 C17 C16 79.2(4)
N1 C8 C18 C19 159.1(4)
C7 C8 C18 C19 43.4(5)
N1 C8 C18 C11 -70.0(4)
C7 C8 C18 C11 174.2(4)
O1 C11 C18 C19 55.2(6)
C10 C11 C18 C19 173.4(4)
O1 C11 C18 C8 -72.4(5)
C10 C11 C18 C8 45.9(5)
C13 C14 C19 C18 60.7(6)
C15 C14 C19 C18 -119.9(5)
C13 C14 C19 C20 180.0(5)
C15 C14 C19 C20 -0.7(6)
C8 C18 C19 C14 59.1(5)
C11 C18 C19 C14 -66.6(6)
C8 C18 C19 C20 -61.1(5)
C11 C18 C19 C20 173.2(4)
C14 C19 C20 C21 -56.6(5)
C18 C19 C20 C21 67.4(5)
C19 C20 C21 C7 -56.3(5)
C19 C20 C21 N2 62.3(5)
C5 C7 C21 C20 -82.3(5)
C8 C7 C21 C20 36.7(6)
C17 C7 C21 C20 154.5(4)
C5 C7 C21 N2 155.8(4)
C8 C7 C21 N2 -85.2(5)
C17 C7 C21 N2 32.6(4)
C16 N2 C21 C20 -137.0(4)
C15 N2 C21 C20 -8.7(5)
C16 N2 C21 C7 -12.2(5)
C15 N2 C21 C7 116.1(4)
C27 N3 C25 C24 -148.9(5)
C27 N3 C25 C26 87.3(6)
O5 C24 C25 N3 2.9(7)
O6 C24 C25 N3 -178.0(4)
O5 C24 C25 C26 126.0(5)
O6 C24 C25 C26 -54.8(6)
N3 C25 C26 O7 73.9(5)
C24 C25 C26 O7 -50.2(6)
C25 N3 C27 O8 2.2(9)
C25 N3 C27 C28 -175.4(4)
O8 C27 C28 C33 -159.0(5)
N3 C27 C28 C33 18.7(8)
O8 C27 C28 C29 16.4(8)
N3 C27 C28 C29 -165.9(5)
C33 C28 C29 C30 -4.0(7)
C27 C28 C29 C30 -179.6(5)
C28 C29 C30 C31 1.9(7)
C28 C29 C30 N4 -179.2(4)
O10 N4 C30 C29 -176.3(4)
O9 N4 C30 C29 5.1(7)
O10 N4 C30 C31 2.6(7)
O9 N4 C30 C31 -176.0(5)
C29 C30 C31 C32 1.2(8)
N4 C30 C31 C32 -177.7(5)
C30 C31 C32 C33 -2.3(9)
C29 C28 C33 C32 2.9(8)
C27 C28 C33 C32 178.2(5)
C31 C32 C33 C28 0.3(9)
